data_4105202
loop_
_publ_author_name
'David B. Guthrie'
'Steven J. Geib'
'Dennis P. Curran'

_publ_section_title
;
 Synthesis of Highly Enantioenriched 3,4-Dihydroquinolin-2-ones by
 6-Exo-trig Radical Cyclizations of Axially Chiral \a-Halo-ortho-alkenyl
 Anilides
;
_journal_name_full 'Journal of the American Chemical Society'
_journal_page_first 15492
_journal_page_last 15500
_journal_paper_doi 10.1021/ja9066282
_journal_volume 131
_journal_year 2009
_chemical_formula_sum 'C20 H19 Br I N O4'
_chemical_formula_weight 544.17
_chemical_name_systematic
; 
 ? 
;
_space_group_IT_number 4
_symmetry_cell_setting monoclinic
_symmetry_space_group_name_Hall 'P 2yb'
_symmetry_space_group_name_H-M 'P 1 21 1'
_atom_sites_solution_hydrogens geom
_atom_sites_solution_primary direct
_atom_sites_solution_secondary difmap
_audit_creation_method SHELXL-97
_cell_angle_alpha 90.00
_cell_angle_beta 95.125(2)
_cell_angle_gamma 90.00
_cell_formula_units_Z 8
_cell_length_a 16.9278(18)
_cell_length_b 7.4154(8)
_cell_length_c 35.492(4)
_cell_measurement_reflns_used 5106
_cell_measurement_temperature 203(2)
_cell_measurement_theta_max 23.59
_cell_measurement_theta_min 2.43
_cell_volume 4437.4(8)
_computing_cell_refinement 'Bruker SMART'
_computing_data_collection 'Bruker SMART'
_computing_data_reduction 'Bruker SAINT'
_computing_molecular_graphics 'Bruker SHELXTL'
_computing_publication_material 'Bruker SHELXTL'
_computing_structure_refinement 'SHELXL-97 (Sheldrick, 1997)'
_computing_structure_solution 'SHELXS-97 (Sheldrick, 1990)'
_diffrn_ambient_temperature 203(2)
_diffrn_measured_fraction_theta_full 0.997
_diffrn_measured_fraction_theta_max 0.997
_diffrn_measurement_device_type 'CCD area detector'
_diffrn_measurement_method 'phi and omega scans'
_diffrn_radiation_monochromator graphite
_diffrn_radiation_source 'fine-focus sealed tube'
_diffrn_radiation_type MoK\a
_diffrn_radiation_wavelength 0.71073
_diffrn_reflns_av_R_equivalents 0.0000
_diffrn_reflns_av_sigmaI/netI 0.0759
_diffrn_reflns_limit_h_max 23
_diffrn_reflns_limit_h_min -23
_diffrn_reflns_limit_k_max 10
_diffrn_reflns_limit_k_min -10
_diffrn_reflns_limit_l_max 49
_diffrn_reflns_limit_l_min -49
_diffrn_reflns_number 24977
_diffrn_reflns_theta_full 30.00
_diffrn_reflns_theta_max 30.00
_diffrn_reflns_theta_min 1.73
_exptl_absorpt_coefficient_mu 3.267
_exptl_absorpt_correction_T_max 0.6577
_exptl_absorpt_correction_T_min 0.4308
_exptl_absorpt_correction_type multi-scan
_exptl_absorpt_process_details 'Bruker Sadabs'
_exptl_crystal_colour colorless
_exptl_crystal_density_diffrn 1.629
_exptl_crystal_density_meas 0
_exptl_crystal_description block
_exptl_crystal_F_000 2128
_exptl_crystal_size_max 0.31
_exptl_crystal_size_mid 0.28
_exptl_crystal_size_min 0.14
_refine_diff_density_max 8.357
_refine_diff_density_min -1.927
_refine_diff_density_rms 0.198
_refine_ls_abs_structure_details 'Flack H D (1983), Acta Cryst. A39, 876-881'
_refine_ls_abs_structure_Flack 0.021(10)
_refine_ls_extinction_method none
_refine_ls_goodness_of_fit_ref 1.298
_refine_ls_hydrogen_treatment constr
_refine_ls_matrix_type full
_refine_ls_number_parameters 964
_refine_ls_number_reflns 24977
_refine_ls_number_restraints 1
_refine_ls_restrained_S_all 1.298
_refine_ls_R_factor_all 0.1007
_refine_ls_R_factor_gt 0.0764
_refine_ls_shift/su_max 0.001
_refine_ls_shift/su_mean 0.000
_refine_ls_structure_factor_coef Fsqd
_refine_ls_weighting_details 'calc w=1/[\s^2^(Fo^2^)+(0.0780P)^2^+0.0000P] where P=(Fo^2^+2Fc^2^)/3'
_refine_ls_weighting_scheme calc
_refine_ls_wR_factor_gt 0.1861
_refine_ls_wR_factor_ref 0.1965
_reflns_number_gt 17531
_reflns_number_total 24977
_reflns_threshold_expression >2sigma(I)
_cod_data_source_file ja9066282_si_002.cif
_cod_data_source_block dg7151s
_cod_original_sg_symbol_H-M 'P 21'
_cod_database_code 4105202

loop_
_symmetry_equiv_pos_as_xyz
'x, y, z'
'-x, y+1/2, -z'

loop_
_atom_site_label
_atom_site_type_symbol
_atom_site_fract_x
_atom_site_fract_y
_atom_site_fract_z
_atom_site_U_iso_or_equiv
_atom_site_adp_type
_atom_site_occupancy
_atom_site_symmetry_multiplicity
_atom_site_calc_flag
_atom_site_refinement_flags
N1 N 0.4459(3) -0.8211(8) 0.67220(15) 0.0333(12) Uani 1 1 d .
Br1 Br 0.46294(5) -0.90311(11) 0.75773(2) 0.04295(18) Uani 1 1 d .
I1 I 0.59485(4) -1.20797(8) 0.68950(2) 0.06564(19) Uani 1 1 d .
C1 C 0.3791(4) -0.9787(9) 0.72141(19) 0.0353(15) Uani 1 1 d .
O1 O 0.1931(4) -0.8804(13) 0.53197(17) 0.080(2) Uani 1 1 d .
H1A H 0.1997 -0.8901 0.5092 0.120 Uiso 1 1 calc R
N2 N 0.0611(3) -0.8642(8) 0.33039(17) 0.0334(12) Uani 1 1 d .
Br2 Br 0.03187(4) -0.95229(11) 0.24549(2) 0.04380(19) Uani 1 1 d .
I2 I -0.09332(4) -1.26463(9) 0.32113(2) 0.06561(19) Uani 1 1 d .
C2 C 0.3166(4) -1.0704(10) 0.7343(2) 0.0377(16) Uani 1 1 d .
H2A H 0.3162 -1.1001 0.7600 0.045 Uiso 1 1 calc R
O2 O 0.3252(4) -0.8922(12) 0.53797(17) 0.070(2) Uani 1 1 d .
Br3 Br 0.50809(5) 0.60120(11) -0.220050(19) 0.04235(18) Uani 1 1 d .
I3 I 0.20534(3) 0.30057(11) -0.20836(2) 0.0715(2) Uani 1 1 d .
N3 N 0.3934(3) 0.6393(8) -0.15808(17) 0.0328(12) Uani 1 1 d .
C3 C 0.2533(4) -1.1190(9) 0.70822(18) 0.0310(14) Uani 1 1 d .
O3 O 0.5616(3) -0.7871(9) 0.64411(17) 0.0540(14) Uani 1 1 d .
Br4 Br -0.01832(5) 0.54571(12) 0.22264(2) 0.04402(19) Uani 1 1 d .
I4 I 0.26564(5) 0.19256(11) 0.17671(2) 0.0807(2) Uani 1 1 d .
N4 N 0.1071(3) 0.5805(8) 0.16504(16) 0.0343(12) Uani 1 1 d .
C4 C 0.2571(4) -1.0731(10) 0.6710(2) 0.0376(16) Uani 1 1 d .
H4A H 0.2146 -1.1067 0.6535 0.045 Uiso 1 1 calc R
O4 O 0.2309(4) -0.3319(12) 0.56005(18) 0.072(2) Uani 1 1 d .
O5 O 0.3288(5) -0.8939(15) 0.46327(18) 0.093(3) Uani 1 1 d .
H5A H 0.3211 -0.8940 0.4860 0.139 Uiso 1 1 calc R
C5 C 0.3187(4) -0.9818(10) 0.65771(17) 0.0343(15) Uani 1 1 d .
O6 O 0.1988(4) -0.9067(12) 0.45861(15) 0.070(2) Uani 1 1 d .
C6 C 0.3840(4) -0.9307(9) 0.68312(19) 0.0357(15) Uani 1 1 d .
C7 C 0.3196(5) -0.9393(11) 0.6165(2) 0.0407(16) Uani 1 1 d .
H7A H 0.3693 -0.9232 0.6071 0.049 Uiso 1 1 calc R
O7 O -0.0509(4) -0.8623(10) 0.36152(18) 0.0625(16) Uiso 1 1 d .
O8 O 0.2807(4) -0.3663(10) 0.43923(18) 0.0647(18) Uani 1 1 d .
C8 C 0.2568(6) -0.9228(13) 0.5924(2) 0.053(2) Uani 1 1 d .
H8A H 0.2065 -0.9310 0.6016 0.064 Uiso 1 1 calc R
O9 O 0.3685(4) 0.4467(10) 0.01055(15) 0.0589(17) Uani 1 1 d .
H9A H 0.3292 0.4357 0.0228 0.088 Uiso 1 1 calc R
C9 C 0.2611(6) -0.8919(14) 0.5519(2) 0.056(2) Uani 1 1 d .
O10 O 0.2784(4) 0.4748(10) -0.03818(17) 0.0592(17) Uani 1 1 d .
C10 C 0.5100(5) -0.8834(12) 0.6547(2) 0.0432(17) Uani 1 1 d .
O11 O 0.2724(3) 0.6950(8) -0.18605(16) 0.0469(13) Uani 1 1 d .
C11 C 0.5112(6) -1.0868(12) 0.6480(2) 0.054(2) Uani 1 1 d .
H11A H 0.5265 -1.1119 0.6225 0.065 Uiso 1 1 calc R
H11B H 0.4583 -1.1374 0.6500 0.065 Uiso 1 1 calc R
O12 O 0.3141(4) 1.0482(11) -0.00855(17) 0.0623(17) Uani 1 1 d .
C12 C 0.4406(5) -0.6258(9) 0.6784(2) 0.0432(18) Uani 1 1 d .
H12A H 0.4935 -0.5719 0.6783 0.052 Uiso 1 1 calc R
H12B H 0.4214 -0.6031 0.7032 0.052 Uiso 1 1 calc R
O13 O 0.1636(3) 0.3801(10) 0.00132(14) 0.0539(17) Uani 1 1 d .
H13B H 0.2033 0.4122 -0.0090 0.081 Uiso 1 1 calc R
C13 C 0.4099(5) -0.4835(11) 0.6138(2) 0.0452(18) Uani 1 1 d .
H13A H 0.4638 -0.4915 0.6096 0.054 Uiso 1 1 calc R
O14 O 0.2480(3) 0.4152(9) 0.05253(14) 0.0460(13) Uani 1 1 d .
C14 C 0.3576(6) -0.4180(14) 0.5864(3) 0.063(3) Uani 1 1 d .
H14A H 0.3766 -0.3797 0.5636 0.076 Uiso 1 1 calc R
O15 O 0.2276(3) 0.6595(9) 0.18960(18) 0.0544(15) Uani 1 1 d .
C15 C 0.2804(5) -0.4051(12) 0.5901(2) 0.0453(18) Uani 1 1 d .
O16 O 0.0655(3) 0.8223(10) -0.00750(15) 0.0575(16) Uani 1 1 d .
C16 C 0.2502(5) -0.4572(12) 0.6239(2) 0.0456(18) Uani 1 1 d .
H16A H 0.1961 -0.4452 0.6274 0.055 Uiso 1 1 calc R
C17 C 0.3036(5) -0.5272(11) 0.6517(2) 0.0401(17) Uani 1 1 d .
H17A H 0.2843 -0.5687 0.6742 0.048 Uiso 1 1 calc R
C18 C 0.3853(6) -0.5393(10) 0.6482(2) 0.0471(19) Uani 1 1 d .
C20 C 0.1851(4) -1.2258(12) 0.7200(2) 0.0449(18) Uani 1 1 d .
H20A H 0.1472 -1.2460 0.6983 0.067 Uiso 1 1 calc R
H20B H 0.1598 -1.1600 0.7393 0.067 Uiso 1 1 calc R
H20C H 0.2041 -1.3408 0.7302 0.067 Uiso 1 1 calc R
C21 C 0.1247(4) -0.9983(9) 0.27831(18) 0.0299(13) Uani 1 1 d .
C22 C 0.1894(5) -1.0807(11) 0.26253(19) 0.0413(17) Uani 1 1 d .
H22A H 0.1858 -1.1150 0.2369 0.050 Uiso 1 1 calc R
C23 C 0.2582(4) -1.1096(11) 0.28583(18) 0.0353(15) Uani 1 1 d .
C24 C 0.2606(4) -1.0760(9) 0.32355(19) 0.0325(14) Uani 1 1 d .
H24A H 0.3059 -1.1089 0.3393 0.039 Uiso 1 1 calc R
C25 C 0.1972(4) -0.9937(9) 0.33951(18) 0.0304(13) Uani 1 1 d .
C26 C 0.1276(4) -0.9555(9) 0.31602(18) 0.0286(13) Uani 1 1 d .
C27 C 0.1996(5) -0.9500(10) 0.38029(18) 0.0386(16) Uani 1 1 d .
H27A H 0.1516 -0.9253 0.3907 0.046 Uiso 1 1 calc R
C28 C 0.2679(5) -0.9440(15) 0.4031(2) 0.056(2) Uani 1 1 d .
H28A H 0.3169 -0.9600 0.3930 0.068 Uiso 1 1 calc R
C29 C 0.2648(5) -0.9123(15) 0.4440(2) 0.057(2) Uani 1 1 d .
C30 C 0.0041(5) -0.9458(12) 0.3482(2) 0.0454(18) Uani 1 1 d .
C31 C 0.0086(5) -1.1443(12) 0.3521(3) 0.054(2) Uani 1 1 d .
H31A H 0.0100 -1.1778 0.3789 0.064 Uiso 1 1 calc R
H31B H 0.0573 -1.1887 0.3423 0.064 Uiso 1 1 calc R
C32 C 0.0622(5) -0.6621(10) 0.3260(2) 0.0439(18) Uani 1 1 d .
H32A H 0.0084 -0.6150 0.3271 0.053 Uiso 1 1 calc R
H32B H 0.0794 -0.6317 0.3011 0.053 Uiso 1 1 calc R
C33 C 0.0958(5) -0.5545(12) 0.3915(3) 0.051(2) Uani 1 1 d .
H33A H 0.0448 -0.5910 0.3968 0.061 Uiso 1 1 calc R
C34 C 0.1472(6) -0.4823(13) 0.4205(3) 0.055(2) Uani 1 1 d .
H34A H 0.1303 -0.4669 0.4448 0.066 Uiso 1 1 calc R
C35 C 0.2236(6) -0.4334(12) 0.4132(2) 0.054(2) Uani 1 1 d .
C36 C 0.2464(5) -0.4508(13) 0.3756(2) 0.0483(19) Uani 1 1 d .
H36A H 0.2970 -0.4145 0.3696 0.058 Uiso 1 1 calc R
C37 C 0.1929(5) -0.5215(10) 0.3489(2) 0.0419(17) Uani 1 1 d .
H37A H 0.2079 -0.5360 0.3242 0.050 Uiso 1 1 calc R
C38 C 0.1173(5) -0.5731(10) 0.3564(2) 0.0399(16) Uani 1 1 d .
C39 C 0.2548(9) -0.368(2) 0.4805(4) 0.123(6) Uani 1 1 d .
H39A H 0.2974 -0.3209 0.4978 0.185 Uiso 1 1 calc R
H39B H 0.2431 -0.4911 0.4876 0.185 Uiso 1 1 calc R
H39C H 0.2079 -0.2942 0.4816 0.185 Uiso 1 1 calc R
C40 C 0.3311(5) -1.1939(14) 0.2702(2) 0.0497(19) Uani 1 1 d .
H40A H 0.3737 -1.2034 0.2903 0.075 Uiso 1 1 calc R
H40B H 0.3481 -1.1186 0.2501 0.075 Uiso 1 1 calc R
H40C H 0.3178 -1.3130 0.2604 0.075 Uiso 1 1 calc R
C41 C 0.5131(4) 0.4754(10) -0.17276(19) 0.0343(15) Uani 1 1 d .
C42 C 0.5740(4) 0.3564(11) -0.1647(2) 0.0385(16) Uani 1 1 d .
H42A H 0.6125 0.3397 -0.1818 0.046 Uiso 1 1 calc R
C43 C 0.5784(5) 0.2606(11) -0.1311(2) 0.0438(18) Uani 1 1 d .
C44 C 0.5216(4) 0.2962(11) -0.1052(2) 0.0369(15) Uani 1 1 d .
H44A H 0.5242 0.2344 -0.0820 0.044 Uiso 1 1 calc R
C45 C 0.4609(4) 0.4240(10) -0.11400(19) 0.0328(14) Uani 1 1 d .
C46 C 0.4572(4) 0.5111(9) -0.14836(19) 0.0300(13) Uani 1 1 d .
C47 C 0.4006(4) 0.4498(10) -0.08647(18) 0.0358(15) Uani 1 1 d .
H47A H 0.3501 0.4881 -0.0964 0.043 Uiso 1 1 calc R
C48 C 0.4107(5) 0.4244(12) -0.0493(2) 0.0416(17) Uani 1 1 d .
H48A H 0.4606 0.3888 -0.0380 0.050 Uiso 1 1 calc R
C49 C 0.3456(5) 0.4507(13) -0.0256(2) 0.0451(19) Uani 1 1 d .
C50 C 0.3229(4) 0.5896(10) -0.17703(19) 0.0347(14) Uani 1 1 d .
C51 C 0.3185(5) 0.3892(13) -0.1850(3) 0.054(2) Uani 1 1 d .
H51A H 0.3325 0.3237 -0.1614 0.065 Uiso 1 1 calc R
H51B H 0.3579 0.3587 -0.2026 0.065 Uiso 1 1 calc R
C52 C 0.4104(4) 0.8337(11) -0.1500(2) 0.0394(16) Uani 1 1 d .
H52A H 0.4671 0.8554 -0.1517 0.047 Uiso 1 1 calc R
H52B H 0.3811 0.9067 -0.1696 0.047 Uiso 1 1 calc R
C53 C 0.3113(5) 0.9637(10) -0.1090(2) 0.0426(17) Uani 1 1 d .
H53A H 0.2741 0.9711 -0.1303 0.051 Uiso 1 1 calc R
C54 C 0.2917(5) 1.0182(14) -0.0747(2) 0.052(2) Uani 1 1 d .
H54A H 0.2428 1.0757 -0.0727 0.062 Uiso 1 1 calc R
C55 C 0.3430(5) 0.9909(12) -0.0419(2) 0.050(2) Uani 1 1 d .
C56 C 0.4186(5) 0.9314(12) -0.0449(3) 0.0492(19) Uani 1 1 d .
H56A H 0.4555 0.9260 -0.0235 0.059 Uiso 1 1 calc R
C57 C 0.4397(4) 0.8793(11) -0.0800(2) 0.0390(16) Uani 1 1 d .
H57A H 0.4907 0.8313 -0.0817 0.047 Uiso 1 1 calc R
C58 C 0.3895(4) 0.8945(10) -0.1127(2) 0.0380(16) Uani 1 1 d .
C59 C 0.3602(6) 1.0132(17) 0.0263(3) 0.070(3) Uani 1 1 d .
H59A H 0.3326 1.0595 0.0471 0.105 Uiso 1 1 calc R
H59B H 0.4113 1.0720 0.0262 0.105 Uiso 1 1 calc R
H59C H 0.3678 0.8842 0.0294 0.105 Uiso 1 1 calc R
C60 C 0.6421(5) 0.1225(14) -0.1215(3) 0.061(3) Uani 1 1 d .
H60A H 0.6767 0.1162 -0.1418 0.092 Uiso 1 1 calc R
H60B H 0.6179 0.0055 -0.1183 0.092 Uiso 1 1 calc R
H60C H 0.6728 0.1566 -0.0982 0.092 Uiso 1 1 calc R
C61 C -0.0161(4) 0.4190(10) 0.17626(19) 0.0328(14) Uani 1 1 d .
C62 C -0.0752(4) 0.3050(13) 0.1650(2) 0.0417(17) Uani 1 1 d .
H62A H -0.1181 0.2917 0.1799 0.050 Uiso 1 1 calc R
C63 C -0.0743(5) 0.2051(11) 0.1313(2) 0.0464(18) Uani 1 1 d .
C64 C -0.0087(4) 0.2239(10) 0.11075(19) 0.0349(14) Uani 1 1 d .
H64A H -0.0060 0.1541 0.0888 0.042 Uiso 1 1 calc R
C65 C 0.0539(4) 0.3437(9) 0.12153(17) 0.0308(13) Uani 1 1 d .
C66 C 0.0481(4) 0.4458(9) 0.15481(17) 0.0294(13) Uani 1 1 d .
C67 C 0.1179(4) 0.3735(9) 0.09753(17) 0.0284(13) Uani 1 1 d .
H67A H 0.1663 0.4152 0.1094 0.034 Uiso 1 1 calc R
C68 C 0.1144(4) 0.3471(10) 0.0596(2) 0.0382(16) Uani 1 1 d .
H68A H 0.0671 0.3029 0.0470 0.046 Uiso 1 1 calc R
C69 C 0.1795(4) 0.3837(11) 0.03830(19) 0.0362(15) Uani 1 1 d .
C70 C 0.1772(4) 0.5495(12) 0.18471(19) 0.0398(16) Uani 1 1 d .
C71 C 0.1874(5) 0.3649(13) 0.2036(2) 0.0480(19) Uani 1 1 d .
H71A H 0.1354 0.3066 0.2034 0.058 Uiso 1 1 calc R
H71B H 0.2079 0.3815 0.2301 0.058 Uiso 1 1 calc R
C72 C 0.0876(5) 0.7669(11) 0.1522(2) 0.0465(18) Uani 1 1 d .
H72A H 0.1280 0.8495 0.1638 0.056 Uiso 1 1 calc R
H72B H 0.0365 0.8018 0.1609 0.056 Uiso 1 1 calc R
C73 C 0.1475(4) 0.8342(11) 0.0922(2) 0.0423(17) Uani 1 1 d .
H73A H 0.1954 0.8581 0.1068 0.051 Uiso 1 1 calc R
C74 C 0.1460(4) 0.8508(11) 0.0524(2) 0.0410(17) Uani 1 1 d .
H74A H 0.1913 0.8841 0.0405 0.049 Uiso 1 1 calc R
C75 C 0.0730(5) 0.8147(11) 0.03180(19) 0.0409(16) Uani 1 1 d .
C76 C 0.0075(4) 0.7684(12) 0.0492(2) 0.0474(19) Uani 1 1 d .
H76A H -0.0406 0.7453 0.0346 0.057 Uiso 1 1 calc R
C77 C 0.0112(4) 0.7552(11) 0.0875(2) 0.0430(17) Uani 1 1 d .
H77A H -0.0348 0.7255 0.0991 0.052 Uiso 1 1 calc R
C78 C 0.0836(4) 0.7858(10) 0.11037(18) 0.0369(15) Uani 1 1 d .
C79 C 0.1317(6) 0.8756(15) -0.0266(3) 0.062(2) Uani 1 1 d .
H79A H 0.1173 0.8748 -0.0537 0.093 Uiso 1 1 calc R
H79B H 0.1751 0.7922 -0.0206 0.093 Uiso 1 1 calc R
H79C H 0.1480 0.9961 -0.0187 0.093 Uiso 1 1 calc R
C80 C -0.1399(5) 0.0774(14) 0.1178(3) 0.056(2) Uani 1 1 d .
H80A H -0.1808 0.0798 0.1353 0.084 Uiso 1 1 calc R
H80B H -0.1188 -0.0439 0.1166 0.084 Uiso 1 1 calc R
H80C H -0.1624 0.1139 0.0929 0.084 Uiso 1 1 calc R
C19 C 0.1411(11) -0.322(4) 0.5599(6) 0.172(8) Uiso 1 1 d .
H19A H 0.1189 -0.2677 0.5365 0.258 Uiso 1 1 calc R
H19B H 0.1272 -0.2504 0.5811 0.258 Uiso 1 1 calc R
H19C H 0.1199 -0.4432 0.5619 0.258 Uiso 1 1 calc R

loop_
_atom_site_aniso_label
_atom_site_aniso_U_11
_atom_site_aniso_U_22
_atom_site_aniso_U_33
_atom_site_aniso_U_23
_atom_site_aniso_U_13
_atom_site_aniso_U_12
N1 0.039(3) 0.031(3) 0.029(3) -0.009(2) 0.002(2) -0.004(2)
Br1 0.0494(4) 0.0421(4) 0.0351(3) 0.0014(3) -0.0094(3) -0.0030(3)
I1 0.0577(3) 0.0408(3) 0.0975(5) 0.0162(3) 0.0020(3) 0.0066(3)
C1 0.050(4) 0.022(3) 0.032(3) -0.006(3) -0.001(3) 0.003(3)
O1 0.087(5) 0.116(7) 0.033(3) 0.004(4) -0.010(3) 0.040(5)
N2 0.031(3) 0.025(3) 0.044(3) -0.001(2) 0.003(2) 0.004(2)
Br2 0.0437(4) 0.0480(5) 0.0372(4) -0.0013(3) -0.0105(3) 0.0063(3)
I2 0.0485(3) 0.0472(3) 0.0986(5) -0.0182(3) -0.0075(3) 0.0010(3)
C2 0.046(4) 0.033(4) 0.034(3) -0.006(3) 0.000(3) 0.006(3)
O2 0.063(4) 0.103(6) 0.043(3) -0.012(4) -0.009(3) -0.009(4)
Br3 0.0483(4) 0.0487(5) 0.0312(3) 0.0068(3) 0.0100(3) 0.0005(3)
I3 0.0467(3) 0.0721(4) 0.0923(5) -0.0326(4) -0.0132(3) -0.0051(3)
N3 0.027(3) 0.033(3) 0.039(3) 0.001(2) 0.007(2) -0.001(2)
C3 0.042(4) 0.024(3) 0.027(3) 0.000(2) -0.001(3) -0.002(3)
O3 0.049(3) 0.052(4) 0.061(4) 0.013(3) 0.006(3) -0.002(3)
Br4 0.0491(4) 0.0528(5) 0.0310(3) -0.0032(3) 0.0085(3) 0.0110(4)
I4 0.0806(5) 0.0624(4) 0.1019(6) 0.0212(4) 0.0249(4) 0.0243(4)
N4 0.035(3) 0.034(3) 0.032(3) 0.002(2) -0.006(2) 0.004(2)
C4 0.046(4) 0.029(3) 0.037(4) -0.011(3) -0.004(3) 0.009(3)
O4 0.063(4) 0.098(6) 0.052(4) 0.017(4) -0.007(3) 0.022(4)
O5 0.084(5) 0.146(9) 0.043(3) 0.004(5) -0.022(3) -0.037(6)
C5 0.050(4) 0.032(4) 0.020(3) -0.001(3) 0.000(3) 0.003(3)
O6 0.084(5) 0.096(6) 0.028(3) 0.005(3) 0.001(3) 0.015(4)
C6 0.047(4) 0.026(3) 0.034(3) -0.003(3) 0.003(3) 0.008(3)
C7 0.045(4) 0.041(4) 0.036(3) -0.007(3) 0.005(3) 0.003(3)
O8 0.076(4) 0.068(4) 0.049(3) -0.005(3) -0.001(3) -0.011(4)
C8 0.064(5) 0.061(6) 0.031(4) -0.010(4) -0.012(3) 0.019(4)
O9 0.056(3) 0.088(5) 0.036(3) -0.004(3) 0.020(3) -0.020(3)
C9 0.073(6) 0.056(5) 0.039(4) -0.007(4) -0.003(4) 0.001(5)
O10 0.049(3) 0.083(5) 0.048(3) 0.019(3) 0.022(3) 0.007(3)
C10 0.049(4) 0.044(4) 0.036(4) 0.004(3) 0.003(3) 0.004(4)
O11 0.032(3) 0.056(4) 0.052(3) 0.001(3) 0.001(2) 0.010(3)
C11 0.075(6) 0.042(5) 0.047(5) -0.004(4) 0.013(4) 0.020(4)
O12 0.059(4) 0.081(5) 0.045(3) -0.014(3) -0.004(3) 0.011(4)
C12 0.074(5) 0.018(3) 0.034(4) 0.004(3) -0.011(3) -0.005(3)
O13 0.038(3) 0.098(5) 0.027(2) -0.008(3) 0.008(2) -0.014(3)
C13 0.048(4) 0.042(4) 0.046(4) 0.007(3) 0.006(3) 0.002(4)
O14 0.029(2) 0.074(4) 0.035(3) -0.013(3) 0.004(2) -0.011(3)
C14 0.068(6) 0.066(6) 0.055(5) 0.026(5) 0.006(4) 0.016(5)
O15 0.038(3) 0.058(4) 0.067(4) -0.010(3) 0.000(3) -0.016(3)
C15 0.044(4) 0.043(4) 0.048(4) 0.010(4) 0.002(3) 0.005(4)
O16 0.051(3) 0.082(5) 0.037(3) 0.006(3) -0.009(2) -0.009(3)
C16 0.040(4) 0.050(5) 0.048(4) 0.000(4) 0.010(3) -0.001(4)
C17 0.048(4) 0.041(4) 0.031(3) -0.001(3) 0.005(3) 0.004(3)
C18 0.073(6) 0.028(4) 0.039(4) -0.001(3) -0.003(4) 0.008(4)
C20 0.043(4) 0.054(5) 0.038(4) 0.002(3) 0.004(3) -0.009(4)
C21 0.029(3) 0.030(3) 0.030(3) 0.001(3) -0.006(2) 0.001(3)
C22 0.063(5) 0.039(4) 0.022(3) 0.000(3) 0.004(3) -0.017(3)
C23 0.027(3) 0.051(4) 0.028(3) 0.008(3) 0.000(2) 0.001(3)
C24 0.033(3) 0.032(3) 0.031(3) 0.010(3) -0.003(3) -0.003(3)
C25 0.038(3) 0.029(3) 0.025(3) 0.005(2) 0.006(3) 0.001(3)
C26 0.030(3) 0.024(3) 0.032(3) 0.005(3) 0.002(2) -0.005(2)
C27 0.056(4) 0.035(4) 0.024(3) -0.003(3) -0.002(3) 0.008(3)
C28 0.058(5) 0.084(7) 0.025(3) -0.006(4) -0.006(3) -0.006(5)
C29 0.056(5) 0.079(7) 0.032(4) 0.009(4) -0.009(3) -0.012(5)
C30 0.042(4) 0.053(5) 0.041(4) -0.011(4) 0.004(3) -0.001(4)
C31 0.044(4) 0.043(5) 0.072(6) 0.009(4) -0.001(4) -0.003(4)
C32 0.063(5) 0.027(4) 0.041(4) 0.007(3) -0.005(3) 0.007(3)
C33 0.044(4) 0.050(5) 0.060(5) -0.002(4) 0.008(4) -0.001(4)
C34 0.065(5) 0.052(5) 0.052(5) -0.004(4) 0.026(4) -0.001(4)
C35 0.071(6) 0.043(5) 0.044(4) 0.000(4) -0.012(4) -0.008(4)
C36 0.050(4) 0.051(5) 0.045(4) 0.005(4) 0.009(3) -0.001(4)
C37 0.058(5) 0.036(4) 0.033(4) -0.003(3) 0.013(3) -0.007(3)
C38 0.050(4) 0.028(4) 0.041(4) -0.008(3) 0.002(3) 0.001(3)
C39 0.161(14) 0.110(12) 0.087(9) -0.005(9) -0.056(9) -0.032(11)
C40 0.044(4) 0.059(5) 0.046(4) -0.007(4) 0.007(3) 0.008(4)
C41 0.041(4) 0.036(4) 0.026(3) 0.004(3) 0.009(3) -0.008(3)
C42 0.027(3) 0.052(5) 0.037(4) -0.001(3) 0.004(3) -0.001(3)
C43 0.047(4) 0.043(5) 0.042(4) 0.011(3) 0.007(3) 0.011(3)
C44 0.031(3) 0.036(4) 0.043(4) 0.008(3) 0.000(3) 0.005(3)
C45 0.026(3) 0.034(4) 0.038(4) -0.001(3) 0.000(3) -0.003(3)
C46 0.025(3) 0.028(3) 0.036(3) -0.003(3) -0.001(2) -0.004(2)
C47 0.041(4) 0.042(4) 0.025(3) -0.001(3) 0.005(3) -0.002(3)
C48 0.036(4) 0.053(5) 0.036(4) 0.003(3) 0.004(3) -0.005(3)
C49 0.039(4) 0.063(5) 0.033(4) 0.015(3) 0.003(3) -0.014(4)
C50 0.031(3) 0.040(4) 0.034(3) 0.003(3) 0.004(3) 0.000(3)
C51 0.029(4) 0.052(5) 0.081(6) -0.016(5) 0.003(4) -0.013(4)
C52 0.039(4) 0.048(5) 0.032(3) 0.005(3) 0.005(3) -0.003(3)
C53 0.051(4) 0.028(4) 0.048(4) 0.006(3) 0.002(3) 0.000(3)
C54 0.039(4) 0.062(6) 0.055(5) -0.012(4) 0.000(3) 0.001(4)
C55 0.060(5) 0.045(5) 0.042(4) -0.005(3) -0.017(4) 0.010(4)
C56 0.051(5) 0.046(5) 0.050(5) -0.006(4) 0.001(4) -0.005(4)
C57 0.030(3) 0.048(4) 0.037(4) 0.003(3) -0.007(3) -0.004(3)
C58 0.042(4) 0.029(3) 0.044(4) -0.005(3) 0.007(3) -0.016(3)
C59 0.069(6) 0.090(8) 0.047(5) -0.017(5) -0.012(4) 0.032(6)
C60 0.038(4) 0.056(6) 0.091(7) 0.023(5) 0.014(4) 0.024(4)
C61 0.032(3) 0.035(4) 0.030(3) 0.001(3) 0.000(3) 0.006(3)
C62 0.032(3) 0.059(5) 0.035(4) 0.002(3) 0.009(3) -0.003(4)
C63 0.050(4) 0.032(4) 0.057(5) -0.005(4) 0.007(4) 0.001(3)
C64 0.030(3) 0.038(4) 0.037(3) -0.004(3) 0.007(3) -0.004(3)
C65 0.041(4) 0.025(3) 0.026(3) 0.000(2) 0.002(3) -0.006(3)
C66 0.038(3) 0.028(3) 0.021(3) -0.004(2) -0.001(2) 0.004(3)
C67 0.031(3) 0.030(3) 0.024(3) -0.003(2) 0.002(2) 0.003(3)
C68 0.047(4) 0.034(4) 0.034(4) -0.005(3) 0.005(3) -0.007(3)
C69 0.028(3) 0.048(4) 0.031(3) -0.005(3) -0.001(3) -0.002(3)
C70 0.035(4) 0.053(5) 0.033(3) -0.012(3) 0.010(3) 0.006(3)
C71 0.042(4) 0.058(5) 0.044(4) 0.014(4) 0.003(3) 0.007(4)
C72 0.059(5) 0.039(5) 0.041(4) 0.001(3) 0.003(3) 0.000(4)
C73 0.031(3) 0.051(5) 0.043(4) -0.002(3) -0.008(3) -0.003(3)
C74 0.038(4) 0.045(4) 0.038(4) 0.005(3) -0.008(3) -0.008(3)
C75 0.054(4) 0.039(4) 0.027(3) 0.005(3) -0.007(3) 0.002(4)
C76 0.040(4) 0.048(5) 0.051(4) 0.013(4) -0.014(3) 0.001(3)
C77 0.027(3) 0.044(4) 0.057(5) 0.001(3) -0.001(3) 0.002(3)
C78 0.049(4) 0.030(3) 0.030(3) 0.002(3) -0.008(3) 0.001(3)
C79 0.078(6) 0.066(6) 0.044(5) 0.007(4) 0.015(4) 0.005(5)
C80 0.034(4) 0.058(6) 0.078(6) -0.008(5) 0.012(4) -0.016(4)

loop_
_atom_type_symbol
_atom_type_description
_atom_type_scat_dispersion_real
_atom_type_scat_dispersion_imag
_atom_type_scat_source
C C 0.0033 0.0016 'International Tables Vol C Tables 4.2.6.8 and 6.1.1.4'
H H 0.0000 0.0000 'International Tables Vol C Tables 4.2.6.8 and 6.1.1.4'
N N 0.0061 0.0033 'International Tables Vol C Tables 4.2.6.8 and 6.1.1.4'
O O 0.0106 0.0060 'International Tables Vol C Tables 4.2.6.8 and 6.1.1.4'
Br Br -0.2901 2.4595 'International Tables Vol C Tables 4.2.6.8 and 6.1.1.4'
I I -0.4742 1.8119 'International Tables Vol C Tables 4.2.6.8 and 6.1.1.4'

loop_
_geom_angle_atom_site_label_1
_geom_angle_atom_site_label_2
_geom_angle_atom_site_label_3
_geom_angle
C10 N1 C6 124.5(6)
C10 N1 C12 117.4(7)
C6 N1 C12 118.1(6)
C2 C1 C6 123.9(7)
C2 C1 Br1 118.0(5)
C6 C1 Br1 118.1(6)
C30 N2 C26 124.8(6)
C30 N2 C32 120.8(7)
C26 N2 C32 114.3(6)
C1 C2 C3 118.5(7)
C50 N3 C46 122.5(6)
C50 N3 C52 120.0(6)
C46 N3 C52 117.3(5)
C4 C3 C2 118.2(7)
C4 C3 C20 120.5(6)
C2 C3 C20 121.2(6)
C70 N4 C66 125.1(6)
C70 N4 C72 118.7(7)
C66 N4 C72 116.2(6)
C5 C4 C3 124.1(7)
C15 O4 C19 123.3(10)
C4 C5 C6 119.4(6)
C4 C5 C7 121.1(6)
C6 C5 C7 119.4(7)
N1 C6 C5 122.5(6)
N1 C6 C1 121.2(6)
C5 C6 C1 115.9(7)
C8 C7 C5 125.4(8)
C35 O8 C39 112.8(8)
C7 C8 C9 123.2(9)
O2 C9 O1 123.6(8)
O2 C9 C8 121.1(8)
O1 C9 C8 115.1(9)
O3 C10 N1 124.1(8)
O3 C10 C11 120.8(8)
N1 C10 C11 115.1(7)
C10 C11 I1 108.8(6)
C55 O12 C59 118.5(7)
N1 C12 C18 110.8(6)
C14 C13 C18 120.9(8)
C15 C14 C13 123.0(8)
C14 C15 C16 120.1(8)
C14 C15 O4 118.6(7)
C16 C15 O4 121.2(7)
C75 O16 C79 119.2(6)
C17 C16 C15 116.9(7)
C16 C17 C18 123.2(7)
C13 C18 C17 115.9(7)
C13 C18 C12 122.6(8)
C17 C18 C12 121.2(8)
C26 C21 C22 121.7(6)
C26 C21 Br2 120.8(5)
C22 C21 Br2 117.5(5)
C23 C22 C21 118.1(6)
C24 C23 C22 120.6(7)
C24 C23 C40 118.5(6)
C22 C23 C40 120.7(6)
C23 C24 C25 121.6(6)
C24 C25 C26 118.6(6)
C24 C25 C27 122.5(6)
C26 C25 C27 118.8(6)
C21 C26 C25 119.0(6)
C21 C26 N2 119.5(6)
C25 C26 N2 121.4(6)
C28 C27 C25 122.7(7)
C27 C28 C29 119.4(8)
O5 C29 O6 121.9(8)
O5 C29 C28 117.1(9)
O6 C29 C28 120.9(8)
O7 C30 N2 123.2(8)
O7 C30 C31 119.6(8)
N2 C30 C31 117.3(7)
C30 C31 I2 109.3(6)
N2 C32 C38 111.8(6)
C38 C33 C34 121.6(8)
C35 C34 C33 119.5(8)
O8 C35 C34 125.5(8)
O8 C35 C36 115.4(8)
C34 C35 C36 119.0(8)
C37 C36 C35 117.9(8)
C36 C37 C38 122.9(7)
C33 C38 C37 118.9(7)
C33 C38 C32 120.6(8)
C37 C38 C32 120.3(7)
C42 C41 C46 123.0(6)
C42 C41 Br3 118.1(5)
C46 C41 Br3 118.9(5)
C41 C42 C43 119.6(7)
C42 C43 C44 118.4(7)
C42 C43 C60 121.7(7)
C44 C43 C60 119.8(7)
C43 C44 C45 120.4(6)
C46 C45 C44 119.0(6)
C46 C45 C47 122.9(6)
C44 C45 C47 118.0(6)
C41 C46 C45 119.5(6)
C41 C46 N3 121.2(6)
C45 C46 N3 119.3(6)
C48 C47 C45 126.9(7)
C47 C48 C49 121.1(7)
O10 C49 O9 123.8(8)
O10 C49 C48 123.3(7)
O9 C49 C48 112.9(7)
O11 C50 N3 122.3(7)
O11 C50 C51 125.2(7)
N3 C50 C51 112.5(6)
C50 C51 I3 113.9(6)
C58 C52 N3 114.3(6)
C54 C53 C58 119.4(7)
C53 C54 C55 121.4(8)
C56 C55 O12 124.8(7)
C56 C55 C54 119.6(8)
O12 C55 C54 115.1(7)
C55 C56 C57 118.8(8)
C56 C57 C58 123.1(7)
C57 C58 C53 117.1(7)
C57 C58 C52 123.5(7)
C53 C58 C52 119.4(7)
C62 C61 C66 121.5(6)
C62 C61 Br4 119.8(5)
C66 C61 Br4 118.7(5)
C61 C62 C63 121.2(7)
C64 C63 C62 117.7(7)
C64 C63 C80 119.8(7)
C62 C63 C80 122.5(7)
C63 C64 C65 122.5(7)
C64 C65 C66 117.2(6)
C64 C65 C67 121.2(6)
C66 C65 C67 121.3(6)
C61 C66 C65 119.7(6)
C61 C66 N4 121.2(6)
C65 C66 N4 119.0(6)
C68 C67 C65 126.3(6)
C67 C68 C69 122.3(7)
O14 C69 O13 120.6(6)
O14 C69 C68 124.1(6)
O13 C69 C68 115.3(6)
O15 C70 N4 123.5(8)
O15 C70 C71 120.2(7)
N4 C70 C71 116.2(7)
C70 C71 I4 113.0(5)
N4 C72 C78 112.5(6)
C78 C73 C74 123.7(6)
C75 C74 C73 116.1(7)
C76 C75 O16 117.4(6)
C76 C75 C74 121.8(6)
O16 C75 C74 120.8(7)
C77 C76 C75 120.4(7)
C76 C77 C78 121.3(7)
C73 C78 C77 116.8(6)
C73 C78 C72 122.2(6)
C77 C78 C72 120.9(7)

loop_
_geom_bond_atom_site_label_1
_geom_bond_atom_site_label_2
_geom_bond_distance
N1 C10 1.377(10)
N1 C6 1.407(9)
N1 C12 1.469(9)
Br1 C1 1.914(7)
I1 C11 2.147(9)
C1 C2 1.371(11)
C1 C6 1.414(10)
O1 C9 1.299(11)
N2 C30 1.345(10)
N2 C26 1.444(9)
N2 C32 1.507(9)
Br2 C21 1.901(6)
I2 C31 2.156(9)
C2 C3 1.399(10)
O2 C9 1.231(12)
Br3 C41 1.915(7)
I3 C51 2.122(8)
N3 C50 1.368(9)
N3 C46 1.457(9)
N3 C52 1.493(10)
C3 C4 1.373(10)
C3 C20 1.489(10)
O3 C10 1.214(10)
Br4 C61 1.899(7)
I4 C71 2.127(9)
N4 C70 1.343(9)
N4 C66 1.436(9)
N4 C72 1.483(10)
C4 C5 1.361(11)
O4 C15 1.405(10)
O4 C19 1.521(19)
O5 C29 1.236(10)
C5 C6 1.414(10)
C5 C7 1.498(10)
O6 C29 1.275(11)
C7 C8 1.308(11)
O7 C30 1.246(10)
O8 C35 1.370(10)
O8 C39 1.566(16)
C8 C9 1.466(12)
O9 C49 1.308(9)
O10 C49 1.198(10)
C10 C11 1.528(12)
O11 C50 1.182(9)
O12 C55 1.386(11)
O12 C59 1.427(11)
C12 C18 1.504(11)
O13 C69 1.316(8)
C13 C14 1.347(12)
C13 C18 1.386(11)
O14 C69 1.245(8)
C14 C15 1.328(12)
O15 C70 1.181(10)
C15 C16 1.400(11)
O16 C75 1.390(8)
O16 C79 1.418(10)
C16 C17 1.379(11)
C17 C18 1.403(12)
C21 C26 1.372(9)
C21 C22 1.414(11)
C22 C23 1.384(10)
C23 C24 1.359(10)
C23 C40 1.530(10)
C24 C25 1.397(10)
C25 C26 1.410(9)
C25 C27 1.480(9)
C27 C28 1.352(11)
C28 C29 1.475(11)
C30 C31 1.480(13)
C32 C38 1.513(11)
C33 C38 1.337(12)
C33 C34 1.392(13)
C34 C35 1.390(13)
C35 C36 1.427(12)
C36 C37 1.356(12)
C37 C38 1.385(11)
C41 C42 1.368(10)
C41 C46 1.364(9)
C42 C43 1.385(10)
C43 C44 1.412(10)
C43 C60 1.505(11)
C44 C45 1.412(9)
C45 C46 1.376(10)
C45 C47 1.487(10)
C47 C48 1.330(10)
C48 C49 1.456(11)
C50 C51 1.513(12)
C52 C58 1.469(10)
C53 C54 1.354(11)
C53 C58 1.436(11)
C54 C55 1.403(11)
C55 C56 1.367(12)
C56 C57 1.381(12)
C57 C58 1.383(10)
C61 C62 1.344(11)
C61 C66 1.395(9)
C62 C63 1.407(11)
C63 C64 1.389(10)
C63 C80 1.506(11)
C64 C65 1.410(9)
C65 C66 1.414(9)
C65 C67 1.453(9)
C67 C68 1.358(9)
C68 C69 1.416(10)
C70 C71 1.528(12)
C72 C78 1.487(10)
C73 C78 1.357(10)
C73 C74 1.413(11)
C74 C75 1.406(10)
C75 C76 1.359(11)
C76 C77 1.358(11)
C77 C78 1.427(9)
